data_4089127
loop_
_publ_author_name
'Wakeham, Russell J.'
'Baillie, Rhett A.'
'Patrick, Brian O.'
'Legzdins, Peter'
'Rosenfeld, Devon C.'

_publ_section_title
;
 Selective Functionalization of a Variety of Hydrocarbon C(sp3)--H Bonds
 Initiated by Cp*W(NO)(CH2CMe3)(\h3-CH2CHCHPh)
;
_journal_issue 1
_journal_name_full Organometallics
_journal_page_first 39
_journal_paper_doi 10.1021/acs.organomet.6b00739
_journal_volume 36
_journal_year 2016
_chemical_formula_moiety 'C22 H31 N O W'
_chemical_formula_sum 'C22 H31 N O W'
_chemical_formula_weight 509.33
_space_group_crystal_system monoclinic
_space_group_IT_number 15
_space_group_name_Hall '-C 2yc'
_space_group_name_H-M_alt 'C 1 2/c 1'
_atom_sites_solution_hydrogens mixed
_atom_sites_solution_primary direct
_audit_creation_date 2016-07-06
_audit_creation_method
;
Olex2 1.2
(compiled 2016.02.19 svn.r3266 for OlexSys, GUI svn.r5155)
;
_cell_angle_alpha 90
_cell_angle_beta 99.646(2)
_cell_angle_gamma 90
_cell_formula_units_Z 8
_cell_length_a 30.0228(17)
_cell_length_b 8.4024(5)
_cell_length_c 16.0128(9)
_cell_measurement_reflns_used 9827
_cell_measurement_temperature 90(2)
_cell_measurement_theta_max 27.49
_cell_measurement_theta_min 2.58
_cell_volume 3982.3(4)
_computing_data_reduction 'SAINT v8.34A (Bruker, 2013)'
_computing_molecular_graphics 'Olex2 (Dolomanov et al., 2009)'
_computing_publication_material 'Olex2 (Dolomanov et al., 2009)'
_computing_structure_refinement 'XL (Sheldrick, 2008)'
_computing_structure_solution 'SIR97 (Burla et al., 2007)'
_diffrn_ambient_temperature 90(2)
_diffrn_detector 'Bruker APEX2 area detector'
_diffrn_detector_area_resol_mean 7.9
_diffrn_detector_type 'CCD area detector'
_diffrn_measured_fraction_theta_full 0.991
_diffrn_measured_fraction_theta_max 0.989
_diffrn_measurement_device 'Bruker D8 Kappa diffractometer'
_diffrn_measurement_device_type 'Bruker APEX II area detector'
_diffrn_measurement_method '\f and \w scans'
_diffrn_radiation_monochromator 'TRIUMPH curved-crystal'
_diffrn_radiation_probe x-ray
_diffrn_radiation_type MoK\a
_diffrn_radiation_wavelength 0.71069
_diffrn_reflns_av_R_equivalents 0.0299
_diffrn_reflns_av_unetI/netI 0.0226
_diffrn_reflns_Laue_measured_fraction_full 0.991
_diffrn_reflns_Laue_measured_fraction_max 0.989
_diffrn_reflns_limit_h_max 38
_diffrn_reflns_limit_h_min -38
_diffrn_reflns_limit_k_max 10
_diffrn_reflns_limit_k_min -10
_diffrn_reflns_limit_l_max 20
_diffrn_reflns_limit_l_min -14
_diffrn_reflns_number 22490
_diffrn_reflns_point_group_measured_fraction_full 0.991
_diffrn_reflns_point_group_measured_fraction_max 0.989
_diffrn_reflns_theta_full 25.240
_diffrn_reflns_theta_max 27.534
_diffrn_reflns_theta_min 1.376
_diffrn_source 'sealed X-ray tube'
_diffrn_standards_number 0
_exptl_absorpt_coefficient_mu 5.811
_exptl_absorpt_correction_T_max 0.593
_exptl_absorpt_correction_T_min 0.411
_exptl_absorpt_correction_type multi-scan
_exptl_crystal_colour yellow
_exptl_crystal_colour_primary yellow
_exptl_crystal_density_diffrn 1.699
_exptl_crystal_description irregular
_exptl_crystal_F_000 2016
_exptl_crystal_size_max 0.90
_exptl_crystal_size_mid 0.28
_exptl_crystal_size_min 0.21
_refine_diff_density_max 2.212
_refine_diff_density_min -1.873
_refine_diff_density_rms 0.135
_refine_ls_extinction_method none
_refine_ls_goodness_of_fit_ref 1.242
_refine_ls_hydrogen_treatment mixed
_refine_ls_matrix_type full
_refine_ls_number_parameters 242
_refine_ls_number_reflns 4542
_refine_ls_number_restraints 0
_refine_ls_restrained_S_all 1.242
_refine_ls_R_factor_all 0.0299
_refine_ls_R_factor_gt 0.0287
_refine_ls_shift/su_max 0.001
_refine_ls_shift/su_mean 0.000
_refine_ls_structure_factor_coef Fsqd
_refine_ls_weighting_details 'w=1/[\s^2^(Fo^2^)+(0.0171P)^2^+41.1534P] where P=(Fo^2^+2Fc^2^)/3'
_refine_ls_weighting_scheme calc
_refine_ls_wR_factor_gt 0.0688
_refine_ls_wR_factor_ref 0.0692
_reflns_Friedel_coverage 0.000
_reflns_number_gt 4372
_reflns_number_total 4542
_reflns_threshold_expression 'I > 2\s(I)'
_cod_data_source_file om6b00739_si_009.cif
_cod_data_source_block mo_pl460_0m_4a
_cod_database_code 4089127
_shelx_space_group_comment
;
The symmetry employed for this shelxl refinement is uniquely defined
by the following loop, which should always be used as a source of
symmetry information in preference to the above space-group names.
They are only intended as comments.
;
_olex2_refinement_description
;
1. Fixed Uiso
 At 1.2 times of:
  All C(H) groups, All C(H,H) groups
 At 1.5 times of:
  All C(H,H,H) groups
2.a Secondary CH2 refined with riding coordinates:
 C11(H11A,H11B), C20(H20A,H20B)
2.b Me refined with riding coordinates:
 C6(H6A,H6B,H6C), C7(H7A,H7B,H7C), C8(H8A,H8B,H8C), C9(H9A,H9B,H9C), C10(H10A,
 H10B,H10C), C22(H22A,H22B,H22C)
2.c Aromatic/amide H refined with riding coordinates:
 C15(H15), C16(H16), C17(H17), C18(H18), C19(H19)
;
_shelx_shelxl_version_number 2014/7
_olex2_submission_special_instructions 'No special instructions were received'

loop_
_space_group_symop_operation_xyz
'x, y, z'
'-x, y, -z+1/2'
'x+1/2, y+1/2, z'
'-x+1/2, y+1/2, -z+1/2'
'-x, -y, -z'
'x, -y, z-1/2'
'-x+1/2, -y+1/2, -z'
'x+1/2, -y+1/2, z-1/2'

loop_
_atom_site_label
_atom_site_type_symbol
_atom_site_fract_x
_atom_site_fract_y
_atom_site_fract_z
_atom_site_U_iso_or_equiv
_atom_site_adp_type
_atom_site_occupancy
_atom_site_site_symmetry_order
_atom_site_calc_flag
_atom_site_refinement_flags_posn
C1 C -0.35589(17) -0.0829(5) -0.2298(3) 0.0200(9) Uani 1 1 d .
C2 C -0.32455(15) -0.2108(5) -0.2301(3) 0.0182(8) Uani 1 1 d .
C3 C -0.34171(15) -0.3456(5) -0.1905(3) 0.0154(8) Uani 1 1 d .
C4 C -0.38369(15) -0.3005(6) -0.1678(2) 0.0173(8) Uani 1 1 d .
C5 C -0.39291(16) -0.1400(5) -0.1934(3) 0.0196(9) Uani 1 1 d .
C6 C -0.3486(2) 0.0872(6) -0.2527(3) 0.0373(14) Uani 1 1 d .
H6A H -0.3207 0.0956 -0.2767 0.056 Uiso 1 1 calc R
H6B H -0.3742 0.1235 -0.2946 0.056 Uiso 1 1 calc R
H6C H -0.3461 0.1537 -0.2019 0.056 Uiso 1 1 calc R
C7 C -0.27996(16) -0.2023(7) -0.2598(3) 0.0304(11) Uani 1 1 d .
H7A H -0.2653 -0.3067 -0.2531 0.046 Uiso 1 1 calc R
H7B H -0.2847 -0.1712 -0.3196 0.046 Uiso 1 1 calc R
H7C H -0.2607 -0.1233 -0.2261 0.046 Uiso 1 1 calc R
C8 C -0.31764(18) -0.5000(6) -0.1709(3) 0.0281(10) Uani 1 1 d .
H8A H -0.2894 -0.4992 -0.1940 0.042 Uiso 1 1 calc R
H8B H -0.3109 -0.5149 -0.1094 0.042 Uiso 1 1 calc R
H8C H -0.3369 -0.5874 -0.1965 0.042 Uiso 1 1 calc R
C9 C -0.41087(18) -0.3950(7) -0.1150(3) 0.0298(11) Uani 1 1 d .
H9A H -0.4384 -0.3361 -0.1092 0.045 Uiso 1 1 calc R
H9B H -0.4191 -0.4976 -0.1424 0.045 Uiso 1 1 calc R
H9C H -0.3929 -0.4131 -0.0588 0.045 Uiso 1 1 calc R
C10 C -0.43183(19) -0.0430(7) -0.1722(3) 0.0353(13) Uani 1 1 d .
H10A H -0.4525 -0.1125 -0.1478 0.053 Uiso 1 1 calc R
H10B H -0.4203 0.0399 -0.1312 0.053 Uiso 1 1 calc R
H10C H -0.4480 0.0066 -0.2239 0.053 Uiso 1 1 calc R
C11 C -0.45904(15) -0.2279(6) -0.3962(3) 0.0221(9) Uani 1 1 d .
H11A H -0.4807 -0.3159 -0.4120 0.027 Uiso 1 1 calc R
H11B H -0.4732 -0.1307 -0.3773 0.027 Uiso 1 1 calc R
C12 C -0.42684(15) -0.2048(6) -0.4481(3) 0.0202(9) Uani 1 1 d .
C13 C -0.39119(15) -0.0975(5) -0.4193(3) 0.0168(8) Uani 1 1 d .
C14 C -0.35313(15) -0.0627(5) -0.4640(3) 0.0163(8) Uani 1 1 d .
C15 C -0.33821(15) 0.0948(5) -0.4671(3) 0.0177(8) Uani 1 1 d .
H15 H -0.3533 0.1766 -0.4419 0.021 Uiso 1 1 calc R
C16 C -0.30170(16) 0.1335(6) -0.5065(3) 0.0211(9) Uani 1 1 d .
H16 H -0.2919 0.2409 -0.5076 0.025 Uiso 1 1 calc R
C17 C -0.27959(16) 0.0156(6) -0.5439(3) 0.0217(9) Uani 1 1 d .
H17 H -0.2544 0.0414 -0.5701 0.026 Uiso 1 1 calc R
C18 C -0.29453(15) -0.1408(6) -0.5429(3) 0.0195(9) Uani 1 1 d .
H18 H -0.2796 -0.2220 -0.5689 0.023 Uiso 1 1 calc R
C19 C -0.33131(15) -0.1792(5) -0.5038(2) 0.0164(8) Uani 1 1 d .
H19 H -0.3416 -0.2862 -0.5045 0.020 Uiso 1 1 calc R
C20 C -0.43367(15) -0.5027(5) -0.3037(3) 0.0188(8) Uani 1 1 d .
H20A H -0.4184 -0.5700 -0.2567 0.023 Uiso 1 1 calc R
H20B H -0.4616 -0.4603 -0.2865 0.023 Uiso 1 1 calc R
C21 C -0.44732(17) -0.6092(6) -0.3820(3) 0.0223(9) Uani 1 1 d .
C22 C -0.48133(18) -0.7382(6) -0.3687(3) 0.0260(10) Uani 1 1 d .
H22A H -0.4888 -0.8021 -0.4203 0.039 Uiso 1 1 calc R
H22B H -0.4682 -0.8069 -0.3215 0.039 Uiso 1 1 calc R
H22C H -0.5089 -0.6883 -0.3556 0.039 Uiso 1 1 calc R
N1 N -0.35764(12) -0.4328(4) -0.3734(2) 0.0151(7) Uani 1 1 d .
O1 O -0.33146(11) -0.5261(4) -0.3988(2) 0.0235(7) Uani 1 1 d .
W1 W -0.38842(2) -0.29805(2) -0.31930(2) 0.01273(6) Uani 1 1 d .
H12 H -0.4271(19) -0.272(7) -0.495(4) 0.023(14) Uiso 1 1 d .
H13 H -0.3995(18) -0.009(7) -0.394(4) 0.021(13) Uiso 1 1 d .
H21A H -0.4695(18) -0.543(7) -0.436(4) 0.022(14) Uiso 1 1 d .
H21B H -0.4206(16) -0.673(6) -0.394(3) 0.007(11) Uiso 1 1 d .

loop_
_atom_site_aniso_label
_atom_site_aniso_U_11
_atom_site_aniso_U_22
_atom_site_aniso_U_33
_atom_site_aniso_U_23
_atom_site_aniso_U_13
_atom_site_aniso_U_12
C1 0.036(3) 0.014(2) 0.0090(17) -0.0039(15) 0.0011(16) -0.0021(18)
C2 0.018(2) 0.022(2) 0.0163(19) -0.0042(16) 0.0068(15) -0.0079(17)
C3 0.019(2) 0.0155(19) 0.0123(18) -0.0007(14) 0.0038(15) 0.0012(16)
C4 0.019(2) 0.026(2) 0.0077(17) 0.0004(16) 0.0044(14) -0.0018(17)
C5 0.025(2) 0.022(2) 0.0125(18) -0.0045(16) 0.0047(16) 0.0061(18)
C6 0.067(4) 0.017(2) 0.023(2) 0.0017(19) -0.004(2) -0.011(2)
C7 0.019(2) 0.048(3) 0.026(2) -0.007(2) 0.0087(18) -0.013(2)
C8 0.031(3) 0.023(2) 0.028(2) -0.0034(19) -0.0025(19) 0.011(2)
C9 0.033(3) 0.044(3) 0.015(2) 0.003(2) 0.0104(18) -0.013(2)
C10 0.037(3) 0.046(3) 0.023(2) -0.008(2) 0.005(2) 0.023(3)
C11 0.018(2) 0.024(2) 0.025(2) 0.0028(18) 0.0059(17) 0.0004(18)
C12 0.019(2) 0.023(2) 0.019(2) 0.0007(17) 0.0015(16) 0.0006(17)
C13 0.023(2) 0.017(2) 0.0116(17) 0.0014(16) 0.0073(15) 0.0007(17)
C14 0.021(2) 0.018(2) 0.0098(17) 0.0024(15) 0.0003(15) -0.0030(16)
C15 0.023(2) 0.016(2) 0.0142(18) 0.0004(15) 0.0029(15) -0.0021(17)
C16 0.026(2) 0.021(2) 0.016(2) 0.0027(16) 0.0018(16) -0.0078(18)
C17 0.023(2) 0.027(2) 0.0152(19) 0.0023(17) 0.0028(16) -0.0084(19)
C18 0.023(2) 0.022(2) 0.0132(19) -0.0019(16) 0.0036(16) -0.0015(17)
C19 0.026(2) 0.018(2) 0.0058(16) -0.0025(14) 0.0056(15) -0.0028(17)
C20 0.023(2) 0.020(2) 0.0152(19) -0.0016(16) 0.0083(16) -0.0055(17)
C21 0.028(2) 0.018(2) 0.021(2) -0.0011(17) 0.0052(17) -0.0030(19)
C22 0.029(2) 0.023(2) 0.025(2) 0.0021(18) 0.0005(19) -0.0092(19)
N1 0.0185(17) 0.0149(17) 0.0132(16) 0.0009(13) 0.0064(13) -0.0029(13)
O1 0.0263(17) 0.0197(16) 0.0288(17) -0.0048(13) 0.0175(14) 0.0016(13)
W1 0.01425(9) 0.01293(9) 0.01236(9) -0.00049(6) 0.00621(6) -0.00136(6)

loop_
_atom_type_symbol
_atom_type_description
_atom_type_scat_dispersion_real
_atom_type_scat_dispersion_imag
_atom_type_scat_source
C C 0.0033 0.0016 'International Tables Vol C Tables 4.2.6.8 and 6.1.1.4'
H H 0.0000 0.0000 'International Tables Vol C Tables 4.2.6.8 and 6.1.1.4'
N N 0.0061 0.0033 'International Tables Vol C Tables 4.2.6.8 and 6.1.1.4'
O O 0.0106 0.0060 'International Tables Vol C Tables 4.2.6.8 and 6.1.1.4'
W W -0.8490 6.8722 'International Tables Vol C Tables 4.2.6.8 and 6.1.1.4'

loop_
_geom_angle_atom_site_label_1
_geom_angle_atom_site_label_2
_geom_angle_atom_site_label_3
_geom_angle
C2 C1 C6 126.3(5)
C2 C1 W1 68.6(2)
C5 C1 C2 107.9(4)
C5 C1 C6 125.3(5)
C5 C1 W1 74.0(2)
C6 C1 W1 129.1(3)
C1 C2 C3 107.8(4)
C1 C2 C7 126.2(4)
C1 C2 W1 76.2(3)
C3 C2 C7 125.8(4)
C3 C2 W1 72.6(2)
C7 C2 W1 120.9(3)
C2 C3 C8 125.6(4)
C2 C3 W1 71.4(2)
C4 C3 C2 107.6(4)
C4 C3 C8 126.6(4)
C4 C3 W1 75.6(2)
C8 C3 W1 122.3(3)
C3 C4 C5 108.5(4)
C3 C4 C9 126.5(4)
C3 C4 W1 69.5(2)
C5 C4 C9 124.5(4)
C5 C4 W1 74.1(2)
C9 C4 W1 128.9(3)
C1 C5 C4 108.0(4)
C1 C5 C10 126.7(5)
C1 C5 W1 71.9(2)
C4 C5 C10 124.6(4)
C4 C5 W1 71.7(2)
C10 C5 W1 129.2(3)
C1 C6 H6A 109.5
C1 C6 H6B 109.5
C1 C6 H6C 109.5
H6A C6 H6B 109.5
H6A C6 H6C 109.5
H6B C6 H6C 109.5
C2 C7 H7A 109.5
C2 C7 H7B 109.5
C2 C7 H7C 109.5
H7A C7 H7B 109.5
H7A C7 H7C 109.5
H7B C7 H7C 109.5
C3 C8 H8A 109.5
C3 C8 H8B 109.5
C3 C8 H8C 109.5
H8A C8 H8B 109.5
H8A C8 H8C 109.5
H8B C8 H8C 109.5
C4 C9 H9A 109.5
C4 C9 H9B 109.5
C4 C9 H9C 109.5
H9A C9 H9B 109.5
H9A C9 H9C 109.5
H9B C9 H9C 109.5
C5 C10 H10A 109.5
C5 C10 H10B 109.5
C5 C10 H10C 109.5
H10A C10 H10B 109.5
H10A C10 H10C 109.5
H10B C10 H10C 109.5
H11A C11 H11B 113.4
C12 C11 H11A 116.4
C12 C11 H11B 116.4
C12 C11 W1 71.9(3)
W1 C11 H11A 116.4
W1 C11 H11B 116.4
C11 C12 C13 117.2(4)
C11 C12 W1 73.4(3)
C11 C12 H12 119(4)
C13 C12 W1 72.0(2)
C13 C12 H12 123(4)
W1 C12 H12 116(4)
C12 C13 C14 125.0(4)
C12 C13 W1 72.5(3)
C12 C13 H13 115(3)
C14 C13 W1 122.6(3)
C14 C13 H13 111(4)
W1 C13 H13 105(4)
C15 C14 C13 118.9(4)
C19 C14 C13 123.1(4)
C19 C14 C15 118.1(4)
C14 C15 H15 119.4
C16 C15 C14 121.2(4)
C16 C15 H15 119.4
C15 C16 H16 120.0
C17 C16 C15 120.0(4)
C17 C16 H16 120.0
C16 C17 H17 120.2
C16 C17 C18 119.5(4)
C18 C17 H17 120.2
C17 C18 H18 119.8
C17 C18 C19 120.4(4)
C19 C18 H18 119.8
C14 C19 C18 120.8(4)
C14 C19 H19 119.6
C18 C19 H19 119.6
H20A C20 H20B 107.4
C21 C20 H20A 108.2
C21 C20 H20B 108.2
C21 C20 W1 116.2(3)
W1 C20 H20A 108.2
W1 C20 H20B 108.2
C20 C21 H21A 112(3)
C20 C21 H21B 111(3)
C22 C21 C20 113.0(4)
C22 C21 H21A 98(3)
C22 C21 H21B 103(3)
H21A C21 H21B 120(4)
C21 C22 H22A 109.5
C21 C22 H22B 109.5
C21 C22 H22C 109.5
H22A C22 H22B 109.5
H22A C22 H22C 109.5
H22B C22 H22C 109.5
O1 N1 W1 169.7(3)
C1 W1 C5 34.13(16)
C2 W1 C1 35.16(16)
C2 W1 C3 36.07(15)
C2 W1 C4 58.46(14)
C2 W1 C5 58.05(15)
C2 W1 C11 146.06(17)
C2 W1 C12 132.75(16)
C2 W1 C13 97.26(16)
C3 W1 C1 58.49(15)
C3 W1 C4 34.88(14)
C3 W1 C5 57.90(15)
C3 W1 C11 150.18(16)
C4 W1 C1 57.14(15)
C4 W1 C5 34.18(15)
C11 W1 C1 111.39(17)
C11 W1 C4 115.31(16)
C11 W1 C5 97.29(16)
C12 W1 C1 111.49(16)
C12 W1 C3 168.70(16)
C12 W1 C4 146.54(16)
C12 W1 C5 117.55(16)
C12 W1 C11 34.66(16)
C13 W1 C1 80.18(15)
C13 W1 C3 133.18(15)
C13 W1 C4 133.83(15)
C13 W1 C5 100.09(15)
C13 W1 C11 61.89(16)
C13 W1 C12 35.54(16)
C20 W1 C1 134.84(15)
C20 W1 C2 129.30(16)
C20 W1 C3 93.23(16)
C20 W1 C4 79.31(15)
C20 W1 C5 102.01(16)
C20 W1 C11 74.83(17)
C20 W1 C12 97.95(16)
C20 W1 C13 133.31(16)
N1 W1 C1 125.17(17)
N1 W1 C2 93.32(16)
N1 W1 C3 92.14(15)
N1 W1 C4 122.58(16)
N1 W1 C5 148.91(16)
N1 W1 C11 113.80(17)
N1 W1 C12 90.20(16)
N1 W1 C13 95.03(15)
N1 W1 C20 86.55(16)

loop_
_geom_bond_atom_site_label_1
_geom_bond_atom_site_label_2
_geom_bond_distance
C1 C2 1.429(6)
C1 C5 1.423(7)
C1 C6 1.501(6)
C1 W1 2.410(4)
C2 C3 1.435(6)
C2 C7 1.495(6)
C2 W1 2.310(4)
C3 C4 1.420(6)
C3 C8 1.493(6)
C3 W1 2.326(4)
C4 C5 1.423(6)
C4 C9 1.497(6)
C4 W1 2.406(4)
C5 C10 1.509(6)
C5 W1 2.437(4)
C6 H6A 0.9800
C6 H6B 0.9800
C6 H6C 0.9800
C7 H7A 0.9800
C7 H7B 0.9800
C7 H7C 0.9800
C8 H8A 0.9800
C8 H8B 0.9800
C8 H8C 0.9800
C9 H9A 0.9800
C9 H9B 0.9800
C9 H9C 0.9800
C10 H10A 0.9800
C10 H10B 0.9800
C10 H10C 0.9800
C11 H11A 0.9900
C11 H11B 0.9900
C11 C12 1.390(6)
C11 W1 2.342(5)
C12 C13 1.416(6)
C12 W1 2.323(4)
C12 H12 0.93(6)
C13 C14 1.476(6)
C13 W1 2.317(4)
C13 H13 0.91(6)
C14 C15 1.401(6)
C14 C19 1.391(6)
C15 H15 0.9500
C15 C16 1.392(6)
C16 H16 0.9500
C16 C17 1.383(7)
C17 H17 0.9500
C17 C18 1.390(6)
C18 H18 0.9500
C18 C19 1.395(6)
C19 H19 0.9500
C20 H20A 0.9900
C20 H20B 0.9900
C20 C21 1.539(6)
C20 W1 2.231(4)
C21 C22 1.529(6)
C21 H21A 1.14(6)
C21 H21B 1.01(5)
C22 H22A 0.9800
C22 H22B 0.9800
C22 H22C 0.9800
N1 O1 1.227(5)
N1 W1 1.776(4)

loop_
_geom_torsion_atom_site_label_1
_geom_torsion_atom_site_label_2
_geom_torsion_atom_site_label_3
_geom_torsion_atom_site_label_4
_geom_torsion
C1 C2 C3 C4 1.2(5)
C1 C2 C3 C8 -174.4(4)
C1 C2 C3 W1 68.7(3)
C2 C1 C5 C4 2.5(5)
C2 C1 C5 C10 173.6(4)
C2 C1 C5 W1 -60.5(3)
C2 C3 C4 C5 0.4(5)
C2 C3 C4 C9 -171.4(4)
C2 C3 C4 W1 64.7(3)
C3 C4 C5 C1 -1.8(5)
C3 C4 C5 C10 -173.1(4)
C3 C4 C5 W1 61.4(3)
C5 C1 C2 C3 -2.2(5)
C5 C1 C2 C7 -177.6(4)
C5 C1 C2 W1 64.0(3)
C6 C1 C2 C3 170.3(4)
C6 C1 C2 C7 -5.1(7)
C6 C1 C2 W1 -123.5(4)
C6 C1 C5 C4 -170.1(4)
C6 C1 C5 C10 1.0(7)
C6 C1 C5 W1 126.9(4)
C7 C2 C3 C4 176.5(4)
C7 C2 C3 C8 1.0(7)
C7 C2 C3 W1 -115.9(4)
C8 C3 C4 C5 175.9(4)
C8 C3 C4 C9 4.1(7)
C8 C3 C4 W1 -119.8(4)
C9 C4 C5 C1 170.2(4)
C9 C4 C5 C10 -1.1(7)
C9 C4 C5 W1 -126.7(4)
C11 C12 C13 C14 177.5(4)
C11 C12 C13 W1 59.6(4)
C12 C13 C14 C15 139.1(5)
C12 C13 C14 C19 -40.6(6)
C13 C14 C15 C16 178.3(4)
C13 C14 C19 C18 -177.9(4)
C14 C15 C16 C17 0.4(7)
C15 C14 C19 C18 2.4(6)
C15 C16 C17 C18 0.9(7)
C16 C17 C18 C19 -0.5(7)
C17 C18 C19 C14 -1.2(6)
C19 C14 C15 C16 -2.0(6)
O1 N1 W1 C1 42.3(18)
O1 N1 W1 C2 26.3(18)
O1 N1 W1 C3 -9.8(18)
O1 N1 W1 C4 -27.9(18)
O1 N1 W1 C5 4.8(19)
O1 N1 W1 C11 -174.7(17)
O1 N1 W1 C12 159.1(18)
O1 N1 W1 C13 123.9(18)
O1 N1 W1 C20 -102.9(18)
W1 C1 C2 C3 -66.2(3)
W1 C1 C2 C7 118.4(5)
W1 C1 C5 C4 63.0(3)
W1 C1 C5 C10 -125.9(5)
W1 C2 C3 C4 -67.6(3)
W1 C2 C3 C8 116.9(4)
W1 C3 C4 C5 -64.3(3)
W1 C3 C4 C9 123.9(4)
W1 C4 C5 C1 -63.1(3)
W1 C4 C5 C10 125.5(5)
W1 C11 C12 C13 -58.9(4)
W1 C12 C13 C14 117.9(4)
W1 C13 C14 C15 -130.3(4)
W1 C13 C14 C19 50.0(5)
W1 C20 C21 C22 -175.3(3)
